data_7117994
loop_
_publ_author_name
'Genette I. McGrew'
'Pathik A. Khatri'
'William E. Geiger'
'Richard A. Kemp'
'Rory Waterman'

_publ_section_title
;
 Unexpected formal insertion of CO2 into the C-Si bonds of a zinc compound
;
_journal_name_full Chem.Commun.
_journal_page_first 15804
_journal_paper_doi 10.1039/C5cc06910F
_journal_volume 51
_journal_year 2015
_chemical_formula_sum 'C32 H54 N2 O4 P2 Si2 Zn'
_chemical_formula_weight 714.26
_space_group_crystal_system triclinic
_space_group_IT_number 2
_space_group_name_Hall '-P 1'
_space_group_name_H-M_alt 'P -1'
_symmetry_space_group_name_Hall '-P 1'
_symmetry_space_group_name_H-M 'P -1'
_atom_sites_solution_hydrogens mixed
_audit_creation_method SHELXL-2014/6
_audit_update_record
;
2015-08-12 deposited with the CCDC.
2015-09-08 downloaded from the CCDC.
;
_cell_angle_alpha 63.8570(10)
_cell_angle_beta 81.9860(10)
_cell_angle_gamma 78.5180(10)
_cell_formula_units_Z 2
_cell_length_a 9.3607(7)
_cell_length_b 14.5830(11)
_cell_length_c 15.9704(13)
_cell_measurement_temperature 129(2)
_cell_volume 1914.6(3)
_computing_structure_refinement 'SHELXL-2014/6 (Sheldrick, 2014)'
_diffrn_ambient_temperature 129(2)
_diffrn_measured_fraction_theta_full 0.999
_diffrn_measured_fraction_theta_max 0.912
_diffrn_measurement_device_type 'Bruker APEX-II CCD'
_diffrn_measurement_method '\f and \w scans'
_diffrn_radiation_type MoK\a
_diffrn_radiation_wavelength 0.71073
_diffrn_reflns_av_R_equivalents 0.0161
_diffrn_reflns_av_unetI/netI 0.0205
_diffrn_reflns_laue_measured_fraction_full 0.999
_diffrn_reflns_laue_measured_fraction_max 0.912
_diffrn_reflns_limit_h_max 12
_diffrn_reflns_limit_h_min -12
_diffrn_reflns_limit_k_max 19
_diffrn_reflns_limit_k_min -19
_diffrn_reflns_limit_l_max 21
_diffrn_reflns_limit_l_min -21
_diffrn_reflns_number 23648
_diffrn_reflns_point_group_measured_fraction_full 0.999
_diffrn_reflns_point_group_measured_fraction_max 0.912
_diffrn_reflns_theta_full 25.242
_diffrn_reflns_theta_max 28.938
_diffrn_reflns_theta_min 1.423
_exptl_absorpt_coefficient_mu 0.822
_exptl_absorpt_correction_T_max 0.7632
_exptl_absorpt_correction_T_min 0.5245
_exptl_absorpt_correction_type empirical
_exptl_absorpt_process_details sadabs
_exptl_crystal_colour yellow
_exptl_crystal_density_diffrn 1.239
_exptl_crystal_description block
_exptl_crystal_F_000 760
_exptl_crystal_recrystallization_method 'Re-crystallisation from solvent: '
_exptl_crystal_size_max 0.285
_exptl_crystal_size_mid 0.133
_exptl_crystal_size_min 0.062
_refine_diff_density_max 0.355
_refine_diff_density_min -0.242
_refine_diff_density_rms 0.046
_refine_ls_extinction_coef .
_refine_ls_extinction_method none
_refine_ls_goodness_of_fit_ref 1.026
_refine_ls_hydrogen_treatment mixed
_refine_ls_matrix_type full
_refine_ls_number_parameters 400
_refine_ls_number_reflns 9234
_refine_ls_number_restraints 0
_refine_ls_restrained_S_all 1.026
_refine_ls_R_factor_all 0.0306
_refine_ls_R_factor_gt 0.0251
_refine_ls_shift/su_max 0.002
_refine_ls_shift/su_mean 0.000
_refine_ls_structure_factor_coef Fsqd
_refine_ls_weighting_details 'w=1/[\s^2^(Fo^2^)+(0.0333P)^2^+0.6479P] where P=(Fo^2^+2Fc^2^)/3'
_refine_ls_weighting_scheme calc
_refine_ls_wR_factor_gt 0.0642
_refine_ls_wR_factor_ref 0.0670
_reflns_Friedel_coverage 0.000
_reflns_friedel_fraction_full .
_reflns_friedel_fraction_max .
_reflns_number_gt 8145
_reflns_number_total 9234
_reflns_threshold_expression 'I > 2\s(I)'
_cod_data_source_file c5cc06910f2.cif
_cod_data_source_block GIM1260a_0m
_cod_depositor_comments
;
The following automatic conversions were performed:

'_exptl_crystal_density_meas' value 'not measured' was changed to '?'
- the value is perceived as not measured.

Automatic conversion script
Id: cif_fix_values 4093 2015-10-18 17:28:56Z antanas 
;
_cod_database_code 7117994
_shelx_space_group_comment
;
The symmetry employed for this shelxl refinement is uniquely defined
by the following loop, which should always be used as a source of
symmetry information in preference to the above space-group names.
They are only intended as comments.
;
_shelx_estimated_absorpt_t_min 0.799
_shelx_estimated_absorpt_t_max 0.951
_shelxl_version_number 2014/6

loop_
_space_group_symop_operation_xyz
'x, y, z'
'-x, -y, -z'

loop_
_atom_site_label
_atom_site_type_symbol
_atom_site_fract_x
_atom_site_fract_y
_atom_site_fract_z
_atom_site_U_iso_or_equiv
_atom_site_adp_type
_atom_site_occupancy
_atom_site_site_symmetry_order
_atom_site_calc_flag
_atom_site_refinement_flags_posn
_atom_site_refinement_flags_adp
_atom_site_refinement_flags_occupancy
_atom_site_disorder_assembly
_atom_site_disorder_group
Zn1 Zn 0.08350(2) 0.44779(2) 0.25884(2) 0.01776(5) Uani 1 1 d . . . . .
P11 P 0.08948(3) 0.61962(2) 0.22552(2) 0.01715(7) Uani 1 1 d . . . . .
P21 P -0.09958(3) 0.35110(2) 0.27696(2) 0.01800(7) Uani 1 1 d . . . . .
Si11 Si 0.33526(5) 0.87868(3) 0.18252(3) 0.02811(9) Uani 1 1 d . . . . .
Si21 Si -0.28442(5) 0.08320(3) 0.28812(3) 0.02745(9) Uani 1 1 d . . . . .
O11 O 0.25400(11) 0.77349(7) 0.21783(7) 0.0265(2) Uani 1 1 d . . . . .
O12 O 0.41643(12) 0.67465(8) 0.32459(8) 0.0335(2) Uani 1 1 d . . . . .
O21 O -0.20227(11) 0.18657(7) 0.26123(7) 0.0257(2) Uani 1 1 d . . . . .
O22 O -0.00179(12) 0.12050(8) 0.19966(9) 0.0363(3) Uani 1 1 d . . . . .
N11 N 0.22844(12) 0.41278(8) 0.35691(8) 0.0199(2) Uani 1 1 d . . . . .
N21 N 0.20173(12) 0.36847(8) 0.18766(8) 0.0196(2) Uani 1 1 d . . . . .
C10 C 0.31191(15) 0.67897(10) 0.28351(9) 0.0231(3) Uani 1 1 d . . . . .
C11 C 0.24051(14) 0.59646(10) 0.29251(9) 0.0194(2) Uani 1 1 d . . . . .
C12 C 0.28629(13) 0.49114(10) 0.35889(8) 0.0182(2) Uani 1 1 d . . . . .
C13 C 0.38858(15) 0.46315(11) 0.42740(9) 0.0243(3) Uani 1 1 d . . . . .
H13 H 0.4241(19) 0.5164(14) 0.4318(12) 0.035(5) Uiso 1 1 d . . . . .
C14 C 0.43236(15) 0.36203(11) 0.48587(9) 0.0253(3) Uani 1 1 d . . . . .
H14 H 0.4984(18) 0.3437(12) 0.5316(11) 0.025(4) Uiso 1 1 d . . . . .
C15 C 0.37813(15) 0.28368(11) 0.47823(10) 0.0261(3) Uani 1 1 d . . . . .
H15 H 0.4104 0.2128 0.5163 0.031 Uiso 1 1 calc R U . . .
C16 C 0.27679(15) 0.31319(10) 0.41370(10) 0.0254(3) Uani 1 1 d . . . . .
H16 H 0.2380 0.2606 0.4084 0.030 Uiso 1 1 calc R U . . .
C20 C -0.05928(15) 0.18762(10) 0.22565(10) 0.0247(3) Uani 1 1 d . . . . .
C21 C 0.00232(14) 0.27016(10) 0.22553(9) 0.0200(2) Uani 1 1 d . . . . .
C22 C 0.14578(14) 0.29105(10) 0.18296(9) 0.0196(2) Uani 1 1 d . . . . .
C23 C 0.23325(15) 0.23627(11) 0.13396(10) 0.0262(3) Uani 1 1 d . . . . .
H23 H 0.1979 0.1822 0.1291 0.031 Uiso 1 1 calc R U . . .
C24 C 0.36766(16) 0.26075(12) 0.09378(11) 0.0310(3) Uani 1 1 d . . . . .
H24 H 0.4229 0.2254 0.0593 0.037 Uiso 1 1 calc R U . . .
C25 C 0.42431(16) 0.33722(12) 0.10303(10) 0.0299(3) Uani 1 1 d . . . . .
H25 H 0.5188 0.3533 0.0774 0.036 Uiso 1 1 calc R U . . .
C26 C 0.33742(15) 0.38785(11) 0.15072(10) 0.0245(3) Uani 1 1 d . . . . .
H26 H 0.3745 0.4396 0.1583 0.029 Uiso 1 1 calc R U . . .
C31 C 0.2196(2) 0.97774(12) 0.08834(12) 0.0435(4) Uani 1 1 d . . . . .
H31A H 0.2577 1.0434 0.0623 0.065 Uiso 1 1 calc R U . . .
H31B H 0.2206 0.9550 0.0389 0.065 Uiso 1 1 calc R U . . .
H31C H 0.1192 0.9872 0.1140 0.065 Uiso 1 1 calc R U . . .
C32 C 0.5236(2) 0.85313(16) 0.13455(15) 0.0503(5) Uani 1 1 d . . . . .
H32A H 0.5710 0.9143 0.1140 0.075 Uiso 1 1 calc R U . . .
H32B H 0.5795 0.7941 0.1830 0.075 Uiso 1 1 calc R U . . .
H32C H 0.5197 0.8374 0.0813 0.075 Uiso 1 1 calc R U . . .
C33 C 0.3305(2) 0.91870(14) 0.27842(13) 0.0457(4) Uani 1 1 d . . . . .
H33A H 0.3784 0.9800 0.2560 0.069 Uiso 1 1 calc R U . . .
H33B H 0.2288 0.9350 0.2988 0.069 Uiso 1 1 calc R U . . .
H33C H 0.3818 0.8622 0.3311 0.069 Uiso 1 1 calc R U . . .
C34 C 0.11274(16) 0.71114(10) 0.10233(9) 0.0252(3) Uani 1 1 d . . . . .
H34 H 0.1110 0.7812 0.0996 0.030 Uiso 1 1 calc R U . . .
C35 C -0.07661(16) 0.67572(12) 0.27496(12) 0.0321(3) Uani 1 1 d . . . . .
H35 H -0.152(2) 0.6690(14) 0.2461(13) 0.039(5) Uiso 1 1 d . . . . .
C41 C -0.30182(18) 0.06270(12) 0.18337(12) 0.0353(3) Uani 1 1 d . . . . .
H41A H -0.3499 0.0021 0.2019 0.053 Uiso 1 1 calc R U . . .
H41B H -0.3602 0.1239 0.1384 0.053 Uiso 1 1 calc R U . . .
H41C H -0.2045 0.0513 0.1545 0.053 Uiso 1 1 calc R U . . .
C42 C -0.46680(19) 0.11819(14) 0.33885(13) 0.0414(4) Uani 1 1 d . . . . .
H42A H -0.5244 0.0624 0.3571 0.062 Uiso 1 1 calc R U . . .
H42B H -0.4545 0.1285 0.3939 0.062 Uiso 1 1 calc R U . . .
H42C H -0.5176 0.1822 0.2922 0.062 Uiso 1 1 calc R U . . .
C43 C -0.1832(2) -0.03309(13) 0.37825(13) 0.0464(4) Uani 1 1 d . . . . .
H43A H -0.2310 -0.0931 0.3938 0.070 Uiso 1 1 calc R U . . .
H43B H -0.0826 -0.0456 0.3542 0.070 Uiso 1 1 calc R U . . .
H43C H -0.1825 -0.0221 0.4344 0.070 Uiso 1 1 calc R U . . .
C44 C -0.26409(15) 0.42223(11) 0.21005(11) 0.0274(3) Uani 1 1 d . . . . .
H44 H -0.3352 0.3729 0.2276 0.033 Uiso 1 1 calc R U . . .
C45 C -0.16979(16) 0.27505(12) 0.39825(10) 0.0296(3) Uani 1 1 d . . . . .
H45 H -0.2696 0.2621 0.3955 0.036 Uiso 1 1 calc R U . . .
C51 C 0.2588(2) 0.68074(13) 0.05881(11) 0.0394(4) Uani 1 1 d . . . . .
H51A H 0.3379 0.6777 0.0946 0.059 Uiso 1 1 calc R U . . .
H51B H 0.2618 0.6128 0.0597 0.059 Uiso 1 1 calc R U . . .
H51C H 0.2707 0.7322 -0.0059 0.059 Uiso 1 1 calc R U . . .
C52 C -0.0140(2) 0.71683(14) 0.04865(13) 0.0469(5) Uani 1 1 d . . . . .
H52A H -0.1064 0.7365 0.0782 0.070 Uiso 1 1 calc R U . . .
H52B H -0.0039 0.7685 -0.0161 0.070 Uiso 1 1 calc R U . . .
H52C H -0.0129 0.6491 0.0494 0.070 Uiso 1 1 calc R U . . .
C53 C -0.0892(2) 0.78997(15) 0.25174(18) 0.0580(6) Uani 1 1 d . . . . .
H53A H -0.0824 0.8300 0.1838 0.087 Uiso 1 1 calc R U . . .
H53B H -0.1834 0.8131 0.2773 0.087 Uiso 1 1 calc R U . . .
H53C H -0.0099 0.8004 0.2792 0.087 Uiso 1 1 calc R U . . .
C54 C -0.0866(3) 0.61018(18) 0.38029(15) 0.0616(6) Uani 1 1 d . . . . .
H54A H -0.0782 0.5372 0.3930 0.092 Uiso 1 1 calc R U . . .
H54B H -0.0073 0.6193 0.4087 0.092 Uiso 1 1 calc R U . . .
H54C H -0.1808 0.6320 0.4068 0.092 Uiso 1 1 calc R U . . .
C61 C -0.2250(2) 0.45955(16) 0.10638(13) 0.0536(5) Uani 1 1 d . . . . .
H61A H -0.1773 0.4008 0.0931 0.080 Uiso 1 1 calc R U . . .
H61B H -0.3139 0.4918 0.0720 0.080 Uiso 1 1 calc R U . . .
H61C H -0.1583 0.5103 0.0869 0.080 Uiso 1 1 calc R U . . .
C62 C -0.33831(19) 0.51220(14) 0.23246(14) 0.0449(4) Uani 1 1 d . . . . .
H62A H -0.3629 0.4868 0.2998 0.067 Uiso 1 1 calc R U . . .
H62B H -0.2721 0.5631 0.2135 0.067 Uiso 1 1 calc R U . . .
H62C H -0.4277 0.5447 0.1986 0.067 Uiso 1 1 calc R U . . .
C63 C -0.0738(2) 0.17085(14) 0.44591(11) 0.0427(4) Uani 1 1 d . . . . .
H63A H -0.0659 0.1316 0.4085 0.064 Uiso 1 1 calc R U . . .
H63B H 0.0236 0.1819 0.4516 0.064 Uiso 1 1 calc R U . . .
H63C H -0.1175 0.1320 0.5082 0.064 Uiso 1 1 calc R U . . .
C64 C -0.1823(2) 0.33649(16) 0.45670(12) 0.0445(4) Uani 1 1 d . . . . .
H64A H -0.2440 0.4035 0.4260 0.067 Uiso 1 1 calc R U . . .
H64B H -0.2260 0.2977 0.5190 0.067 Uiso 1 1 calc R U . . .
H64C H -0.0849 0.3476 0.4624 0.067 Uiso 1 1 calc R U . . .

loop_
_atom_site_aniso_label
_atom_site_aniso_U_11
_atom_site_aniso_U_22
_atom_site_aniso_U_33
_atom_site_aniso_U_23
_atom_site_aniso_U_13
_atom_site_aniso_U_12
Zn1 0.01728(8) 0.01831(8) 0.02141(8) -0.01101(6) -0.00340(5) -0.00311(5)
P11 0.01673(15) 0.01724(15) 0.01970(15) -0.00970(12) -0.00258(12) -0.00202(12)
P21 0.01674(15) 0.01951(15) 0.01998(15) -0.00948(13) -0.00333(12) -0.00351(12)
Si11 0.0356(2) 0.02293(19) 0.0295(2) -0.01220(16) 0.00335(17) -0.01365(16)
Si21 0.0313(2) 0.01822(18) 0.0330(2) -0.00763(16) -0.00733(16) -0.00830(15)
O11 0.0304(5) 0.0192(5) 0.0303(5) -0.0074(4) -0.0075(4) -0.0085(4)
O12 0.0391(6) 0.0294(5) 0.0351(6) -0.0089(5) -0.0144(5) -0.0153(5)
O21 0.0263(5) 0.0194(5) 0.0340(5) -0.0113(4) -0.0047(4) -0.0073(4)
O22 0.0380(6) 0.0274(5) 0.0542(7) -0.0266(5) -0.0014(5) -0.0067(5)
N11 0.0205(5) 0.0200(5) 0.0214(5) -0.0096(4) -0.0040(4) -0.0039(4)
N21 0.0188(5) 0.0194(5) 0.0217(5) -0.0096(4) -0.0030(4) -0.0018(4)
C10 0.0264(7) 0.0231(6) 0.0220(6) -0.0099(5) -0.0027(5) -0.0075(5)
C11 0.0205(6) 0.0216(6) 0.0186(6) -0.0092(5) -0.0029(5) -0.0060(5)
C12 0.0175(6) 0.0216(6) 0.0175(6) -0.0095(5) 0.0001(5) -0.0055(5)
C13 0.0254(7) 0.0276(7) 0.0226(6) -0.0102(6) -0.0046(5) -0.0095(6)
C14 0.0226(7) 0.0317(7) 0.0199(6) -0.0080(6) -0.0056(5) -0.0045(6)
C15 0.0268(7) 0.0223(7) 0.0249(7) -0.0062(5) -0.0057(5) -0.0003(5)
C16 0.0279(7) 0.0201(6) 0.0297(7) -0.0106(6) -0.0056(6) -0.0043(5)
C20 0.0276(7) 0.0199(6) 0.0275(7) -0.0095(5) -0.0076(5) -0.0034(5)
C21 0.0213(6) 0.0186(6) 0.0232(6) -0.0110(5) -0.0047(5) -0.0022(5)
C22 0.0212(6) 0.0183(6) 0.0191(6) -0.0077(5) -0.0078(5) 0.0016(5)
C23 0.0264(7) 0.0278(7) 0.0307(7) -0.0189(6) -0.0080(6) 0.0025(6)
C24 0.0258(7) 0.0392(8) 0.0327(8) -0.0234(7) -0.0054(6) 0.0066(6)
C25 0.0208(7) 0.0378(8) 0.0309(7) -0.0165(6) 0.0007(6) -0.0012(6)
C26 0.0212(6) 0.0253(7) 0.0268(7) -0.0104(6) -0.0028(5) -0.0036(5)
C31 0.0633(12) 0.0242(8) 0.0379(9) -0.0074(7) -0.0017(8) -0.0105(8)
C32 0.0436(10) 0.0511(11) 0.0610(12) -0.0277(10) 0.0155(9) -0.0214(9)
C33 0.0654(12) 0.0405(9) 0.0441(10) -0.0255(8) 0.0012(9) -0.0213(9)
C34 0.0339(7) 0.0200(6) 0.0200(6) -0.0055(5) -0.0074(5) -0.0034(5)
C35 0.0205(7) 0.0323(8) 0.0514(10) -0.0275(7) 0.0040(6) -0.0026(6)
C41 0.0378(8) 0.0293(8) 0.0451(9) -0.0179(7) -0.0103(7) -0.0083(6)
C42 0.0393(9) 0.0438(10) 0.0458(10) -0.0204(8) 0.0042(7) -0.0180(8)
C43 0.0594(12) 0.0253(8) 0.0461(10) -0.0029(7) -0.0184(9) -0.0080(8)
C44 0.0216(6) 0.0235(7) 0.0391(8) -0.0126(6) -0.0127(6) -0.0017(5)
C45 0.0274(7) 0.0409(8) 0.0228(7) -0.0119(6) 0.0011(5) -0.0156(6)
C51 0.0515(10) 0.0347(8) 0.0225(7) -0.0071(6) 0.0074(7) -0.0049(7)
C52 0.0608(12) 0.0413(10) 0.0359(9) -0.0059(8) -0.0272(8) -0.0107(8)
C53 0.0403(10) 0.0384(10) 0.1045(18) -0.0464(11) 0.0180(11) -0.0026(8)
C54 0.0616(13) 0.0661(13) 0.0539(12) -0.0338(11) 0.0317(10) -0.0076(11)
C61 0.0647(13) 0.0560(12) 0.0358(9) -0.0214(9) -0.0302(9) 0.0239(10)
C62 0.0344(9) 0.0451(10) 0.0528(11) -0.0249(9) -0.0079(8) 0.0128(7)
C63 0.0516(10) 0.0420(9) 0.0244(8) 0.0009(7) -0.0106(7) -0.0158(8)
C64 0.0399(9) 0.0733(13) 0.0332(9) -0.0326(9) 0.0087(7) -0.0204(9)

loop_
_atom_type_symbol
_atom_type_description
_atom_type_scat_dispersion_real
_atom_type_scat_dispersion_imag
_atom_type_scat_source
C C 0.0033 0.0016 'International Tables Vol C Tables 4.2.6.8 and 6.1.1.4'
H H 0.0000 0.0000 'International Tables Vol C Tables 4.2.6.8 and 6.1.1.4'
N N 0.0061 0.0033 'International Tables Vol C Tables 4.2.6.8 and 6.1.1.4'
Si Si 0.0817 0.0704 'International Tables Vol C Tables 4.2.6.8 and 6.1.1.4'
P P 0.1023 0.0942 'International Tables Vol C Tables 4.2.6.8 and 6.1.1.4'
Zn Zn 0.2839 1.4301 'International Tables Vol C Tables 4.2.6.8 and 6.1.1.4'
O O 0.0106 0.0060 'International Tables Vol C Tables 4.2.6.8 and 6.1.1.4'

loop_
_geom_angle_atom_site_label_1
_geom_angle_atom_site_label_2
_geom_angle_atom_site_label_3
_geom_angle
_geom_angle_site_symmetry_1
_geom_angle_site_symmetry_3
N21 Zn1 N11 98.70(4) . .
N21 Zn1 P11 125.61(3) . .
N11 Zn1 P11 85.24(3) . .
N21 Zn1 P21 85.62(3) . .
N11 Zn1 P21 124.67(3) . .
P11 Zn1 P21 135.251(13) . .
C11 P11 C34 113.78(6) . .
C11 P11 C35 109.54(7) . .
C34 P11 C35 106.58(7) . .
C11 P11 Zn1 97.32(4) . .
C34 P11 Zn1 117.96(5) . .
C35 P11 Zn1 111.42(5) . .
C21 P21 C44 108.42(6) . .
C21 P21 C45 111.99(7) . .
C44 P21 C45 105.39(7) . .
C21 P21 Zn1 97.20(4) . .
C44 P21 Zn1 116.50(5) . .
C45 P21 Zn1 117.07(5) . .
O11 Si11 C31 102.56(7) . .
O11 Si11 C33 111.18(7) . .
C31 Si11 C33 110.14(9) . .
O11 Si11 C32 109.40(7) . .
C31 Si11 C32 110.44(9) . .
C33 Si11 C32 112.67(10) . .
O21 Si21 C43 109.55(7) . .
O21 Si21 C41 112.04(6) . .
C43 Si21 C41 111.29(8) . .
O21 Si21 C42 102.78(7) . .
C43 Si21 C42 109.68(9) . .
C41 Si21 C42 111.16(8) . .
C10 O11 Si11 121.81(9) . .
C20 O21 Si21 120.43(9) . .
C16 N11 C12 120.16(11) . .
C16 N11 Zn1 120.53(9) . .
C12 N11 Zn1 119.05(8) . .
C26 N21 C22 120.54(11) . .
C26 N21 Zn1 120.20(9) . .
C22 N21 Zn1 119.13(9) . .
O12 C10 O11 118.16(12) . .
O12 C10 C11 128.76(13) . .
O11 C10 C11 113.06(11) . .
C10 C11 C12 120.91(11) . .
C10 C11 P11 121.61(10) . .
C12 C11 P11 117.45(9) . .
N11 C12 C13 117.21(11) . .
N11 C12 C11 119.01(11) . .
C13 C12 C11 123.78(11) . .
C14 C13 C12 121.30(12) . .
C13 C14 C15 120.04(13) . .
C16 C15 C14 117.22(13) . .
N11 C16 C15 123.88(13) . .
O22 C20 O21 118.36(12) . .
O22 C20 C21 128.84(13) . .
O21 C20 C21 112.80(11) . .
C20 C21 C22 121.56(12) . .
C20 C21 P21 120.04(10) . .
C22 C21 P21 118.39(9) . .
N21 C22 C23 117.29(12) . .
N21 C22 C21 119.25(11) . .
C23 C22 C21 123.44(12) . .
C24 C23 C22 120.73(13) . .
C23 C24 C25 120.64(13) . .
C26 C25 C24 116.90(13) . .
N21 C26 C25 123.78(13) . .
C51 C34 C52 111.24(14) . .
C51 C34 P11 110.88(10) . .
C52 C34 P11 109.80(11) . .
C53 C35 C54 111.35(16) . .
C53 C35 P11 115.92(12) . .
C54 C35 P11 107.96(12) . .
C61 C44 C62 110.48(14) . .
C61 C44 P21 110.17(11) . .
C62 C44 P21 112.42(11) . .
C63 C45 C64 109.50(14) . .
C63 C45 P21 112.27(11) . .
C64 C45 P21 110.35(11) . .

loop_
_geom_bond_atom_site_label_1
_geom_bond_atom_site_label_2
_geom_bond_distance
_geom_bond_site_symmetry_2
Zn1 N21 2.0380(11) .
Zn1 N11 2.0411(11) .
Zn1 P11 2.3319(4) .
Zn1 P21 2.3394(4) .
P11 C11 1.7806(13) .
P11 C34 1.8389(14) .
P11 C35 1.8522(15) .
P21 C21 1.7791(13) .
P21 C44 1.8535(14) .
P21 C45 1.8590(14) .
Si11 O11 1.6831(10) .
Si11 C31 1.8543(18) .
Si11 C33 1.8564(17) .
Si11 C32 1.8568(19) .
Si21 O21 1.6874(10) .
Si21 C43 1.8533(17) .
Si21 C41 1.8576(17) .
Si21 C42 1.8610(18) .
O11 C10 1.3715(17) .
O12 C10 1.2287(17) .
O21 C20 1.3795(17) .
O22 C20 1.2273(17) .
N11 C16 1.3523(17) .
N11 C12 1.3723(16) .
N21 C26 1.3521(17) .
N21 C22 1.3696(16) .
C10 C11 1.4338(17) .
C11 C12 1.4479(18) .
C12 C13 1.4226(18) .
C13 C14 1.366(2) .
C14 C15 1.396(2) .
C15 C16 1.3661(19) .
C20 C21 1.4337(18) .
C21 C22 1.4436(18) .
C22 C23 1.4258(18) .
C23 C24 1.369(2) .
C24 C25 1.396(2) .
C25 C26 1.368(2) .
C34 C51 1.521(2) .
C34 C52 1.527(2) .
C35 C53 1.522(2) .
C35 C54 1.525(3) .
C44 C61 1.512(2) .
C44 C62 1.521(2) .
C45 C63 1.524(2) .
C45 C64 1.534(2) .
